data_4081313
loop_
_publ_author_name
'Carroll, Jeffrey'
'Gagnier, Joshua P.'
'Garner, Alexander W.'
'Moots, Justin G.'
'Pike, Robert D.'
'Li, Yumin'
'Huo, Shouquan'

_publ_section_title
;
 Reaction ofN-Isopropyl-N-phenyl-2,2&#x2032;-bipyridin-6-amine with
 K2PtCl4: Selective C--H Bond Activation, C--N Bond Cleavage, and
 Selective Acylation
;
_journal_issue 17
_journal_name_full Organometallics
_journal_page_first 4828
_journal_paper_doi 10.1021/om400540y
_journal_volume 32
_journal_year 2013
_chemical_formula_moiety 'C26.50 H20 Cl N3 O Pt'
_chemical_formula_sum 'C26.5 H20 Cl N3 O Pt'
_chemical_formula_weight 627.00
_chemical_name_systematic
; 
 ? 
;
_space_group_IT_number 15
_symmetry_cell_setting monoclinic
_symmetry_space_group_name_Hall '-C 2yc'
_symmetry_space_group_name_H-M 'C 1 2/c 1'
_atom_sites_solution_hydrogens geom
_atom_sites_solution_primary direct
_atom_sites_solution_secondary difmap
_audit_creation_method SHELXL-97
_cell_angle_alpha 90.00
_cell_angle_beta 112.2730(10)
_cell_angle_gamma 90.00
_cell_formula_units_Z 8
_cell_length_a 31.5338(6)
_cell_length_b 8.0506(2)
_cell_length_c 19.1014(4)
_cell_measurement_reflns_used 9832
_cell_measurement_temperature 100(2)
_cell_measurement_theta_max 68.45
_cell_measurement_theta_min 3.03
_cell_volume 4487.39(17)
_computing_cell_refinement 'SAINTPLUS (Bruker AXS, 2004)'
_computing_data_collection 'APEX2 (Bruker AXS, 2004)'
_computing_data_reduction SAINTPLUS
_computing_molecular_graphics 'ORTEP3 (Farrugia, 1997)'
_computing_publication_material 'SHELXL97 (Sheldrick, 1997)'
_computing_structure_refinement 'XSHELL (Bruker, 2004)'
_computing_structure_solution 'SHELXS97 (Sheldrick, 1997)'
_diffrn_ambient_temperature 100(2)
_diffrn_measured_fraction_theta_full 0.993
_diffrn_measured_fraction_theta_max 0.993
_diffrn_measurement_device_type 'Bruker SMART APEX II CCD'
_diffrn_measurement_method '\w and \y'
_diffrn_radiation_monochromator graphite
_diffrn_radiation_source 'fine-focus sealed tube'
_diffrn_radiation_type CuK\a
_diffrn_radiation_wavelength 1.54178
_diffrn_reflns_av_R_equivalents 0.0457
_diffrn_reflns_av_sigmaI/netI 0.0278
_diffrn_reflns_limit_h_max 36
_diffrn_reflns_limit_h_min -37
_diffrn_reflns_limit_k_max 9
_diffrn_reflns_limit_k_min -9
_diffrn_reflns_limit_l_max 22
_diffrn_reflns_limit_l_min -22
_diffrn_reflns_number 23539
_diffrn_reflns_theta_full 66.98
_diffrn_reflns_theta_max 66.98
_diffrn_reflns_theta_min 4.77
_diffrn_standards_number 0
_exptl_absorpt_coefficient_mu 12.989
_exptl_absorpt_correction_T_max 0.1694
_exptl_absorpt_correction_T_min 0.0969
_exptl_absorpt_correction_type numerical
_exptl_absorpt_process_details 'SADABS (Sheldrick, 2004)'
_exptl_crystal_colour orange
_exptl_crystal_density_diffrn 1.856
_exptl_crystal_density_method 'not measured'
_exptl_crystal_description block
_exptl_crystal_F_000 2424
_exptl_crystal_size_max 0.34
_exptl_crystal_size_mid 0.33
_exptl_crystal_size_min 0.21
_refine_diff_density_max 1.868
_refine_diff_density_min -1.321
_refine_diff_density_rms 0.124
_refine_ls_extinction_method none
_refine_ls_goodness_of_fit_ref 1.098
_refine_ls_hydrogen_treatment constr
_refine_ls_matrix_type full
_refine_ls_number_parameters 295
_refine_ls_number_reflns 3980
_refine_ls_number_restraints 0
_refine_ls_restrained_S_all 1.098
_refine_ls_R_factor_all 0.0278
_refine_ls_R_factor_gt 0.0274
_refine_ls_shift/su_max 0.001
_refine_ls_shift/su_mean 0.000
_refine_ls_structure_factor_coef Fsqd
_refine_ls_weighting_details 'calc w=1/[\s^2^(Fo^2^)+(0.0395P)^2^+25.1056P] where P=(Fo^2^+2Fc^2^)/3'
_refine_ls_weighting_scheme calc
_refine_ls_wR_factor_gt 0.0728
_refine_ls_wR_factor_ref 0.0730
_reflns_number_gt 3925
_reflns_number_total 3980
_reflns_threshold_expression >2sigma(I)
_cod_data_source_file om400540y_si_001.cif
_cod_data_source_block compound10
_cod_original_sg_symbol_H-M C2/c
_cod_original_formula_sum 'C26.50 H20 Cl N3 O Pt'
_cod_database_code 4081313

loop_
_symmetry_equiv_pos_as_xyz
'x, y, z'
'-x, y, -z+1/2'
'x+1/2, y+1/2, z'
'-x+1/2, y+1/2, -z+1/2'
'-x, -y, -z'
'x, -y, z-1/2'
'-x+1/2, -y+1/2, -z'
'x+1/2, -y+1/2, z-1/2'

loop_
_atom_site_label
_atom_site_type_symbol
_atom_site_fract_x
_atom_site_fract_y
_atom_site_fract_z
_atom_site_U_iso_or_equiv
_atom_site_adp_type
_atom_site_occupancy
_atom_site_symmetry_multiplicity
_atom_site_calc_flag
_atom_site_refinement_flags
Pt1 Pt 0.210957(5) 0.595646(19) 0.413302(8) 0.01432(8) Uani 1 1 d .
O1 O 0.39818(10) 0.6862(4) 0.44760(18) 0.0302(7) Uani 1 1 d .
N1 N 0.17719(11) 0.4746(4) 0.47369(19) 0.0186(7) Uani 1 1 d .
N2 N 0.26540(11) 0.5066(4) 0.50178(18) 0.0144(6) Uani 1 1 d .
N3 N 0.32216(12) 0.6152(4) 0.4629(2) 0.0187(7) Uani 1 1 d .
H3N H 0.3520 0.6157 0.4744 0.022 Uiso 1 1 calc R
C1 C 0.13170(14) 0.4678(5) 0.4556(3) 0.0234(9) Uani 1 1 d .
H1 H 0.1120 0.5231 0.4113 0.028 Uiso 1 1 calc R
C2 C 0.11264(17) 0.3829(6) 0.4995(3) 0.0293(10) Uani 1 1 d .
H2 H 0.0804 0.3809 0.4857 0.035 Uiso 1 1 calc R
C3 C 0.14107(16) 0.3011(6) 0.5634(3) 0.0285(10) Uani 1 1 d .
H3 H 0.1286 0.2409 0.5939 0.034 Uiso 1 1 calc R
C4 C 0.18805(15) 0.3076(5) 0.5827(3) 0.0244(9) Uani 1 1 d .
H4 H 0.2082 0.2516 0.6265 0.029 Uiso 1 1 calc R
C5 C 0.20536(15) 0.3973(5) 0.5372(3) 0.0195(9) Uani 1 1 d .
C6 C 0.25485(15) 0.4136(5) 0.5542(2) 0.0181(9) Uani 1 1 d .
C7 C 0.28779(15) 0.3460(5) 0.6164(2) 0.0206(8) Uani 1 1 d .
H7 H 0.2796 0.2825 0.6513 0.025 Uiso 1 1 calc R
C8 C 0.33395(16) 0.3715(6) 0.6280(3) 0.0234(9) Uani 1 1 d .
H8 H 0.3575 0.3244 0.6708 0.028 Uiso 1 1 calc R
C9 C 0.34482(14) 0.4645(5) 0.5777(2) 0.0208(8) Uani 1 1 d .
H9 H 0.3760 0.4850 0.5858 0.025 Uiso 1 1 calc R
C10 C 0.30966(13) 0.5301(5) 0.5135(2) 0.0171(8) Uani 1 1 d .
C11 C 0.29785(14) 0.7014(5) 0.3967(2) 0.0172(8) Uani 1 1 d .
C12 C 0.32538(14) 0.7809(5) 0.3613(2) 0.0195(8) Uani 1 1 d .
C13 C 0.30371(15) 0.8772(5) 0.2970(2) 0.0212(9) Uani 1 1 d .
H13 H 0.3214 0.9308 0.2730 0.025 Uiso 1 1 calc R
C14 C 0.25685(16) 0.8953(5) 0.2679(2) 0.0216(9) Uani 1 1 d .
H14 H 0.2425 0.9644 0.2251 0.026 Uiso 1 1 calc R
C15 C 0.23054(14) 0.8125(5) 0.3010(2) 0.0184(8) Uani 1 1 d .
H15 H 0.1982 0.8246 0.2790 0.022 Uiso 1 1 calc R
C16 C 0.24954(14) 0.7117(5) 0.3656(2) 0.0179(8) Uani 1 1 d .
C17 C 0.37611(15) 0.7667(6) 0.3904(2) 0.0237(9) Uani 1 1 d .
C18 C 0.40231(16) 0.8535(7) 0.3502(3) 0.0328(10) Uani 1 1 d .
H18A H 0.4351 0.8318 0.3766 0.049 Uiso 1 1 calc R
H18B H 0.3967 0.9733 0.3496 0.049 Uiso 1 1 calc R
H18C H 0.3923 0.8123 0.2981 0.049 Uiso 1 1 calc R
C19 C 0.15402(13) 0.6633(5) 0.3311(2) 0.0177(8) Uani 1 1 d .
C20 C 0.11813(14) 0.6980(5) 0.2827(2) 0.0211(9) Uani 1 1 d .
C21 C 0.07703(13) 0.7470(5) 0.2192(2) 0.0203(8) Uani 1 1 d .
C22 C 0.03637(15) 0.6571(6) 0.2000(3) 0.0288(10) Uani 1 1 d .
H22 H 0.0351 0.5644 0.2300 0.035 Uiso 1 1 calc R
C23 C -0.00204(15) 0.7007(7) 0.1382(3) 0.0357(11) Uani 1 1 d .
H23 H -0.0295 0.6389 0.1264 0.043 Uiso 1 1 calc R
C24 C -0.00091(15) 0.8341(7) 0.0930(3) 0.0352(11) Uani 1 1 d .
H24 H -0.0274 0.8625 0.0501 0.042 Uiso 1 1 calc R
C25 C 0.03874(17) 0.9254(7) 0.1103(3) 0.0317(11) Uani 1 1 d .
H25 H 0.0398 1.0167 0.0795 0.038 Uiso 1 1 calc R
C26 C 0.07749(15) 0.8819(6) 0.1739(3) 0.0240(9) Uani 1 1 d .
H26 H 0.1047 0.9459 0.1863 0.029 Uiso 1 1 calc R
Cl1 Cl 0.04064(4) 0.21982(18) 0.31927(8) 0.0490(3) Uani 1 1 d .
C27 C 0.0000 0.0954(8) 0.2500 0.0305(15) Uani 1 2 d S
H27A H -0.0158 0.0232 0.2744 0.037 Uiso 0.50 1 calc PR
H27B H 0.0158 0.0232 0.2256 0.037 Uiso 0.50 1 calc PR

loop_
_atom_site_aniso_label
_atom_site_aniso_U_11
_atom_site_aniso_U_22
_atom_site_aniso_U_33
_atom_site_aniso_U_23
_atom_site_aniso_U_13
_atom_site_aniso_U_12
Pt1 0.01451(11) 0.01337(12) 0.01529(12) -0.00051(5) 0.00589(8) 0.00157(5)
O1 0.0164(14) 0.0419(19) 0.0316(17) 0.0073(15) 0.0083(13) 0.0026(14)
N1 0.0211(16) 0.0156(17) 0.0208(17) -0.0033(13) 0.0100(14) 0.0018(14)
N2 0.0162(15) 0.0118(15) 0.0152(15) 0.0019(12) 0.0059(12) 0.0030(13)
N3 0.0136(16) 0.0195(17) 0.0220(18) 0.0032(14) 0.0056(14) 0.0032(13)
C1 0.022(2) 0.023(2) 0.028(2) -0.0015(18) 0.0133(17) 0.0017(18)
C2 0.026(2) 0.031(2) 0.037(3) -0.008(2) 0.019(2) -0.0025(19)
C3 0.034(2) 0.029(2) 0.032(2) -0.0011(19) 0.024(2) -0.0063(19)
C4 0.031(2) 0.020(2) 0.027(2) -0.0018(17) 0.0155(19) 0.0006(18)
C5 0.023(2) 0.015(2) 0.022(2) -0.0034(15) 0.0102(18) 0.0001(15)
C6 0.025(2) 0.014(2) 0.018(2) -0.0047(14) 0.0113(18) -0.0001(15)
C7 0.033(2) 0.018(2) 0.0130(18) -0.0004(15) 0.0115(17) 0.0048(18)
C8 0.027(2) 0.020(2) 0.020(2) 0.0023(17) 0.0050(18) 0.0010(18)
C9 0.022(2) 0.017(2) 0.022(2) -0.0007(16) 0.0056(16) 0.0023(17)
C10 0.0177(18) 0.0126(19) 0.0189(19) -0.0017(15) 0.0045(15) 0.0018(15)
C11 0.0212(19) 0.0135(18) 0.0166(18) -0.0041(15) 0.0067(16) -0.0003(16)
C12 0.024(2) 0.018(2) 0.0179(19) -0.0002(16) 0.0097(16) 0.0001(16)
C13 0.025(2) 0.020(2) 0.020(2) -0.0032(16) 0.0108(18) -0.0040(17)
C14 0.028(2) 0.019(2) 0.016(2) 0.0010(15) 0.0068(18) -0.0006(16)
C15 0.0198(19) 0.0165(19) 0.0181(19) -0.0021(15) 0.0062(16) 0.0013(16)
C16 0.023(2) 0.0135(18) 0.0171(18) -0.0042(15) 0.0079(16) 0.0031(16)
C17 0.023(2) 0.025(2) 0.024(2) -0.0024(17) 0.0104(18) -0.0021(18)
C18 0.026(2) 0.040(3) 0.036(3) 0.006(2) 0.015(2) -0.001(2)
C19 0.0174(19) 0.018(2) 0.0177(19) 0.0025(15) 0.0065(16) 0.0035(16)
C20 0.019(2) 0.021(2) 0.026(2) -0.0038(17) 0.0123(18) -0.0020(16)
C21 0.0159(18) 0.025(2) 0.0190(19) -0.0039(16) 0.0059(16) 0.0023(16)
C22 0.023(2) 0.031(3) 0.033(2) 0.001(2) 0.0119(19) 0.000(2)
C23 0.017(2) 0.047(3) 0.039(3) -0.006(2) 0.007(2) -0.004(2)
C24 0.020(2) 0.056(3) 0.025(2) 0.002(2) 0.0020(18) 0.004(2)
C25 0.028(2) 0.042(3) 0.026(2) 0.011(2) 0.011(2) 0.008(2)
C26 0.017(2) 0.032(2) 0.023(2) -0.0035(18) 0.0070(18) -0.0013(17)
Cl1 0.0339(6) 0.0413(7) 0.0507(7) -0.0027(6) -0.0077(5) -0.0040(5)
C27 0.028(3) 0.028(4) 0.035(4) 0.000 0.012(3) 0.000

loop_
_atom_type_symbol
_atom_type_description
_atom_type_scat_dispersion_real
_atom_type_scat_dispersion_imag
_atom_type_scat_source
C C 0.0181 0.0091 'International Tables Vol C Tables 4.2.6.8 and 6.1.1.4'
H H 0.0000 0.0000 'International Tables Vol C Tables 4.2.6.8 and 6.1.1.4'
N N 0.0311 0.0180 'International Tables Vol C Tables 4.2.6.8 and 6.1.1.4'
O O 0.0492 0.0322 'International Tables Vol C Tables 4.2.6.8 and 6.1.1.4'
Pt Pt -4.5932 6.9264 'International Tables Vol C Tables 4.2.6.8 and 6.1.1.4'
Cl Cl 0.3639 0.7018 'International Tables Vol C Tables 4.2.6.8 and 6.1.1.4'

loop_
_geom_angle_atom_site_label_1
_geom_angle_atom_site_label_2
_geom_angle_atom_site_label_3
_geom_angle
_geom_angle_site_symmetry_1
_geom_angle_site_symmetry_3
C19 Pt1 C16 92.08(16) . .
C19 Pt1 N2 173.38(15) . .
C16 Pt1 N2 94.32(14) . .
C19 Pt1 N1 93.89(15) . .
C16 Pt1 N1 173.76(14) . .
N2 Pt1 N1 79.77(13) . .
C1 N1 C5 119.1(4) . .
C1 N1 Pt1 126.6(3) . .
C5 N1 Pt1 114.3(3) . .
C10 N2 C6 118.3(3) . .
C10 N2 Pt1 126.0(3) . .
C6 N2 Pt1 115.7(3) . .
C10 N3 C11 133.6(4) . .
C10 N3 H3N 113.2 . .
C11 N3 H3N 113.2 . .
N1 C1 C2 122.1(4) . .
N1 C1 H1 118.9 . .
C2 C1 H1 118.9 . .
C3 C2 C1 119.1(4) . .
C3 C2 H2 120.4 . .
C1 C2 H2 120.4 . .
C2 C3 C4 119.3(4) . .
C2 C3 H3 120.4 . .
C4 C3 H3 120.4 . .
C5 C4 C3 119.1(4) . .
C5 C4 H4 120.4 . .
C3 C4 H4 120.4 . .
N1 C5 C4 121.3(4) . .
N1 C5 C6 115.9(4) . .
C4 C5 C6 122.8(4) . .
C7 C6 N2 122.2(4) . .
C7 C6 C5 123.5(4) . .
N2 C6 C5 114.3(4) . .
C6 C7 C8 118.9(4) . .
C6 C7 H7 120.6 . .
C8 C7 H7 120.6 . .
C9 C8 C7 119.5(4) . .
C9 C8 H8 120.2 . .
C7 C8 H8 120.2 . .
C8 C9 C10 119.7(4) . .
C8 C9 H9 120.1 . .
C10 C9 H9 120.1 . .
N2 C10 N3 121.1(3) . .
N2 C10 C9 121.3(4) . .
N3 C10 C9 117.6(4) . .
N3 C11 C16 123.1(4) . .
N3 C11 C12 115.3(4) . .
C16 C11 C12 121.6(4) . .
C13 C12 C11 118.7(4) . .
C13 C12 C17 118.1(4) . .
C11 C12 C17 123.1(4) . .
C14 C13 C12 120.6(4) . .
C14 C13 H13 119.7 . .
C12 C13 H13 119.7 . .
C13 C14 C15 120.0(4) . .
C13 C14 H14 120.0 . .
C15 C14 H14 120.0 . .
C14 C15 C16 123.1(4) . .
C14 C15 H15 118.4 . .
C16 C15 H15 118.4 . .
C15 C16 C11 115.8(4) . .
C15 C16 Pt1 122.5(3) . .
C11 C16 Pt1 121.7(3) . .
O1 C17 C12 122.5(4) . .
O1 C17 C18 117.6(4) . .
C12 C17 C18 119.8(4) . .
C17 C18 H18A 109.5 . .
C17 C18 H18B 109.5 . .
H18A C18 H18B 109.5 . .
C17 C18 H18C 109.5 . .
H18A C18 H18C 109.5 . .
H18B C18 H18C 109.5 . .
C20 C19 Pt1 176.3(4) . .
C19 C20 C21 174.1(4) . .
C26 C21 C22 117.8(4) . .
C26 C21 C20 120.9(4) . .
C22 C21 C20 121.2(4) . .
C23 C22 C21 120.9(5) . .
C23 C22 H22 119.5 . .
C21 C22 H22 119.5 . .
C22 C23 C24 120.6(4) . .
C22 C23 H23 119.7 . .
C24 C23 H23 119.7 . .
C25 C24 C23 119.9(4) . .
C25 C24 H24 120.1 . .
C23 C24 H24 120.1 . .
C24 C25 C26 119.3(5) . .
C24 C25 H25 120.4 . .
C26 C25 H25 120.4 . .
C21 C26 C25 121.5(4) . .
C21 C26 H26 119.3 . .
C25 C26 H26 119.3 . .
Cl1 C27 Cl1 110.8(4) . 2
Cl1 C27 H27A 109.5 . .
Cl1 C27 H27A 109.5 2 .
Cl1 C27 H27B 109.5 . .
Cl1 C27 H27B 109.5 2 .
H27A C27 H27B 108.1 . .

loop_
_geom_bond_atom_site_label_1
_geom_bond_atom_site_label_2
_geom_bond_distance
_geom_bond_site_symmetry_2
Pt1 C19 1.961(4) .
Pt1 C16 2.006(4) .
Pt1 N2 2.029(3) .
Pt1 N1 2.084(3) .
O1 C17 1.234(6) .
N1 C1 1.343(5) .
N1 C5 1.353(6) .
N2 C10 1.341(5) .
N2 C6 1.388(5) .
N3 C10 1.360(5) .
N3 C11 1.391(5) .
N3 H3N 0.8800 .
C1 C2 1.383(7) .
C1 H1 0.9500 .
C2 C3 1.378(7) .
C2 H2 0.9500 .
C3 C4 1.386(6) .
C3 H3 0.9500 .
C4 C5 1.391(6) .
C4 H4 0.9500 .
C5 C6 1.474(6) .
C6 C7 1.360(6) .
C7 C8 1.402(6) .
C7 H7 0.9500 .
C8 C9 1.362(6) .
C8 H8 0.9500 .
C9 C10 1.407(6) .
C9 H9 0.9500 .
C11 C16 1.412(6) .
C11 C12 1.437(6) .
C12 C13 1.393(6) .
C12 C17 1.486(6) .
C13 C14 1.375(7) .
C13 H13 0.9500 .
C14 C15 1.390(6) .
C14 H14 0.9500 .
C15 C16 1.408(6) .
C15 H15 0.9500 .
C17 C18 1.497(6) .
C18 H18A 0.9800 .
C18 H18B 0.9800 .
C18 H18C 0.9800 .
C19 C20 1.192(6) .
C20 C21 1.455(6) .
C21 C26 1.392(6) .
C21 C22 1.395(6) .
C22 C23 1.379(7) .
C22 H22 0.9500 .
C23 C24 1.387(8) .
C23 H23 0.9500 .
C24 C25 1.378(7) .
C24 H24 0.9500 .
C25 C26 1.402(7) .
C25 H25 0.9500 .
C26 H26 0.9500 .
Cl1 C27 1.764(4) .
C27 Cl1 1.764(4) 2
C27 H27A 0.9900 .
C27 H27B 0.9900 .

loop_
_geom_hbond_atom_site_label_D
_geom_hbond_atom_site_label_H
_geom_hbond_atom_site_label_A
_geom_hbond_distance_DH
_geom_hbond_distance_HA
_geom_hbond_distance_DA
_geom_hbond_angle_DHA
N3 H3N O1 0.88 1.81 2.586(5) 145.9

loop_
_geom_torsion_atom_site_label_1
_geom_torsion_atom_site_label_2
_geom_torsion_atom_site_label_3
_geom_torsion_atom_site_label_4
_geom_torsion
C19 Pt1 N1 C1 -3.4(4)
C16 Pt1 N1 C1 159.8(11)
N2 Pt1 N1 C1 178.5(4)
C19 Pt1 N1 C5 176.8(3)
C16 Pt1 N1 C5 -20.0(14)
N2 Pt1 N1 C5 -1.3(3)
C19 Pt1 N2 C10 164.6(12)
C16 Pt1 N2 C10 -0.6(3)
N1 Pt1 N2 C10 -178.6(3)
C19 Pt1 N2 C6 -15.6(14)
C16 Pt1 N2 C6 179.2(3)
N1 Pt1 N2 C6 1.2(3)
C5 N1 C1 C2 -0.6(6)
Pt1 N1 C1 C2 179.6(3)
N1 C1 C2 C3 -0.7(7)
C1 C2 C3 C4 0.8(7)
C2 C3 C4 C5 0.3(7)
C1 N1 C5 C4 1.8(6)
Pt1 N1 C5 C4 -178.5(3)
C1 N1 C5 C6 -178.6(4)
Pt1 N1 C5 C6 1.2(4)
C3 C4 C5 N1 -1.6(6)
C3 C4 C5 C6 178.8(4)
C10 N2 C6 C7 -0.2(6)
Pt1 N2 C6 C7 180.0(3)
C10 N2 C6 C5 178.9(3)
Pt1 N2 C6 C5 -0.9(4)
N1 C5 C6 C7 178.9(4)
C4 C5 C6 C7 -1.5(6)
N1 C5 C6 N2 -0.2(5)
C4 C5 C6 N2 179.4(4)
N2 C6 C7 C8 0.2(6)
C5 C6 C7 C8 -178.8(4)
C6 C7 C8 C9 0.7(6)
C7 C8 C9 C10 -1.7(6)
C6 N2 C10 N3 177.7(3)
Pt1 N2 C10 N3 -2.5(5)
C6 N2 C10 C9 -0.8(6)
Pt1 N2 C10 C9 179.0(3)
C11 N3 C10 N2 4.8(7)
C11 N3 C10 C9 -176.6(4)
C8 C9 C10 N2 1.7(6)
C8 C9 C10 N3 -176.8(4)
C10 N3 C11 C16 -2.5(7)
C10 N3 C11 C12 177.4(4)
N3 C11 C12 C13 -176.6(4)
C16 C11 C12 C13 3.3(6)
N3 C11 C12 C17 2.9(6)
C16 C11 C12 C17 -177.2(4)
C11 C12 C13 C14 -0.2(6)
C17 C12 C13 C14 -179.7(4)
C12 C13 C14 C15 -2.3(6)
C13 C14 C15 C16 1.7(6)
C14 C15 C16 C11 1.3(6)
C14 C15 C16 Pt1 179.2(3)
N3 C11 C16 C15 176.2(4)
C12 C11 C16 C15 -3.8(6)
N3 C11 C16 Pt1 -1.8(5)
C12 C11 C16 Pt1 178.3(3)
C19 Pt1 C16 C15 6.5(3)
N2 Pt1 C16 C15 -175.2(3)
N1 Pt1 C16 C15 -156.7(11)
C19 Pt1 C16 C11 -175.7(3)
N2 Pt1 C16 C11 2.6(3)
N1 Pt1 C16 C11 21.1(14)
C13 C12 C17 O1 178.9(4)
C11 C12 C17 O1 -0.6(7)
C13 C12 C17 C18 -0.5(6)
C11 C12 C17 C18 -180.0(4)
C16 Pt1 C19 C20 167(6)
N2 Pt1 C19 C20 2(7)
N1 Pt1 C19 C20 -15(6)
Pt1 C19 C20 C21 -159(4)
C19 C20 C21 C26 -30(5)
C19 C20 C21 C22 148(4)
C26 C21 C22 C23 -0.1(7)
C20 C21 C22 C23 -177.7(4)
C21 C22 C23 C24 0.9(8)
C22 C23 C24 C25 -0.8(8)
C23 C24 C25 C26 -0.2(8)
C22 C21 C26 C25 -0.9(7)
C20 C21 C26 C25 176.8(4)
C24 C25 C26 C21 1.0(7)
